data_2228438
loop_
_publ_author_name
'Saravani, Hamideh'
'Rezvani, Ali Reza'
'Akbarzadeh Torbati, Niloufar'

_publ_section_title
;
 (2,2'-Biquinoline-\k^2^<i>N</i>,<i>N</i>')dibromidozinc(II)
;
_journal_coeditor_code JJ2062
_journal_issue 12
_journal_name_full 'Acta Crystallographica Section E'
_journal_page_first m1622
_journal_page_last m1623
_journal_paper_doi 10.1107/S1600536810047434
_journal_volume 66
_journal_year 2010
_chemical_formula_iupac '[Zn Br2 (C18 H12 N2)]'
_chemical_formula_moiety 'C18 H12 Br2 N2 Zn'
_chemical_formula_sum 'C18 H12 Br2 N2 Zn'
_chemical_formula_weight 481.49
_chemical_name_systematic
;
(2,2'-Biquinoline-\k^2^<i>N</i>,<i>N</i>')dibromidozinc(II)
;
_space_group_IT_number 14
_symmetry_cell_setting monoclinic
_symmetry_space_group_name_Hall '-P 2yn'
_symmetry_space_group_name_H-M 'P 1 21/n 1'
_atom_sites_solution_hydrogens geom
_atom_sites_solution_primary direct
_atom_sites_solution_secondary difmap
_cell_angle_alpha 90.00
_cell_angle_beta 103.01(3)
_cell_angle_gamma 90.00
_cell_formula_units_Z 4
_cell_length_a 7.9188(16)
_cell_length_b 12.351(3)
_cell_length_c 17.385(4)
_cell_measurement_reflns_used 434
_cell_measurement_temperature 298(2)
_cell_measurement_theta_max 29.32
_cell_measurement_theta_min 2.04
_cell_volume 1656.7(7)
_computing_cell_refinement 'SAINT (Bruker, 1998)'
_computing_data_collection 'SMART (Bruker, 1998)'
_computing_data_reduction 'SAINT (Bruker, 1998)'
_computing_molecular_graphics 'ORTEP-3 for Windows (Farrugia, 1997)'
_computing_publication_material 'WinGX (Farrugia, 1999)'
_computing_structure_refinement 'SHELXTL (Sheldrick, 2008)'
_computing_structure_solution 'SHELXTL (Sheldrick, 2008)'
_diffrn_ambient_temperature 298(2)
_diffrn_measured_fraction_theta_full 0.986
_diffrn_measured_fraction_theta_max 0.986
_diffrn_measurement_device_type 'Bruker SMART CCD area-detector'
_diffrn_measurement_method '\q and \w'
_diffrn_radiation_monochromator graphite
_diffrn_radiation_source 'fine-focus sealed tube'
_diffrn_radiation_type MoK\a
_diffrn_radiation_wavelength 0.71073
_diffrn_reflns_av_R_equivalents 0.0975
_diffrn_reflns_av_sigmaI/netI 0.0765
_diffrn_reflns_limit_h_max 10
_diffrn_reflns_limit_h_min -9
_diffrn_reflns_limit_k_max 16
_diffrn_reflns_limit_k_min -16
_diffrn_reflns_limit_l_max 23
_diffrn_reflns_limit_l_min -23
_diffrn_reflns_number 13476
_diffrn_reflns_theta_full 29.32
_diffrn_reflns_theta_max 29.32
_diffrn_reflns_theta_min 2.04
_diffrn_standards_number 0
_exptl_absorpt_coefficient_mu 6.305
_exptl_absorpt_correction_T_max 0.530
_exptl_absorpt_correction_T_min 0.380
_exptl_absorpt_correction_type multi-scan
_exptl_absorpt_process_details '(SADABS; Sheldrick, 2000)'
_exptl_crystal_colour Colorless
_exptl_crystal_density_diffrn 1.930
_exptl_crystal_density_method 'not measured'
_exptl_crystal_description Block
_exptl_crystal_F_000 936
_exptl_crystal_size_max 0.20
_exptl_crystal_size_mid 0.13
_exptl_crystal_size_min 0.10
_refine_diff_density_max 1.144
_refine_diff_density_min -0.690
_refine_ls_extinction_method none
_refine_ls_goodness_of_fit_ref 1.154
_refine_ls_hydrogen_treatment constr
_refine_ls_matrix_type full
_refine_ls_number_parameters 208
_refine_ls_number_reflns 4471
_refine_ls_number_restraints 0
_refine_ls_restrained_S_all 1.154
_refine_ls_R_factor_all 0.1144
_refine_ls_R_factor_gt 0.0702
_refine_ls_shift/su_max 0.007
_refine_ls_shift/su_mean 0.001
_refine_ls_structure_factor_coef Fsqd
_refine_ls_weighting_details 'calc w=1/[\s^2^(Fo^2^)+(0.0538P)^2^+1.2857P] where P=(Fo^2^+2Fc^2^)/3'
_refine_ls_weighting_scheme calc
_refine_ls_wR_factor_gt 0.1348
_refine_ls_wR_factor_ref 0.1503
_reflns_number_gt 2968
_reflns_number_total 4471
_reflns_threshold_expression I>2sigma(I)
_cod_data_source_file jj2062.cif
_cod_data_source_block I
_cod_original_sg_symbol_H-M 'P 21/n'
_cod_database_code 2228438
_cod_database_fobs_code 2228438

loop_
_symmetry_equiv_pos_site_id
_symmetry_equiv_pos_as_xyz
1 x,y,z
2 1/2-x,1/2+y,1/2-z
3 -x,-y,-z
4 1/2+x,1/2-y,1/2+z

loop_
_atom_site_type_symbol
_atom_site_label
_atom_site_fract_x
_atom_site_fract_y
_atom_site_fract_z
_atom_site_U_iso_or_equiv
_atom_site_adp_type
_atom_site_calc_flag
_atom_site_refinement_flags
_atom_site_occupancy
_atom_site_disorder_assembly
_atom_site_disorder_group
C C1 0.7304(8) 0.5440(4) 0.0324(4) 0.0354(13) Uani d . 1 . .
C C2 0.8156(9) 0.4877(5) 0.1012(4) 0.0434(14) Uani d . 1 . .
H H2 0.8158 0.5152 0.1510 0.052 Uiso calc R 1 . .
C C3 0.8975(9) 0.3922(5) 0.0933(5) 0.0518(18) Uani d . 1 . .
H H3 0.9539 0.3547 0.1382 0.062 Uiso calc R 1 . .
C C4 0.8974(10) 0.3501(5) 0.0183(5) 0.0529(18) Uani d . 1 . .
H H4 0.9541 0.2851 0.0142 0.063 Uiso calc R 1 . .
C C5 0.8161(10) 0.4024(5) -0.0483(5) 0.0488(17) Uani d . 1 . .
H H5 0.8161 0.3728 -0.0975 0.059 Uiso calc R 1 . .
C C6 0.7312(8) 0.5020(5) -0.0430(4) 0.0386(13) Uani d . 1 . .
C C7 0.6441(9) 0.5609(5) -0.1093(4) 0.0428(15) Uani d . 1 . .
H H7 0.6430 0.5354 -0.1598 0.051 Uiso calc R 1 . .
C C8 0.5609(9) 0.6557(5) -0.1000(3) 0.0424(15) Uani d . 1 . .
H H8 0.5021 0.6947 -0.1436 0.051 Uiso calc R 1 . .
C C9 0.5666(8) 0.6924(5) -0.0231(3) 0.0317(11) Uani d . 1 . .
C C10 0.4705(8) 0.7925(4) -0.0082(3) 0.0313(12) Uani d . 1 . .
C C11 0.3551(8) 0.8467(5) -0.0691(4) 0.0383(13) Uani d . 1 . .
H H11 0.3384 0.8227 -0.1210 0.046 Uiso calc R 1 . .
C C12 0.2681(8) 0.9347(5) -0.0514(4) 0.0409(14) Uani d . 1 . .
H H12 0.1921 0.9716 -0.0915 0.049 Uiso calc R 1 . .
C C13 0.2924(8) 0.9702(5) 0.0272(4) 0.0387(13) Uani d . 1 . .
C C14 0.2045(10) 1.0612(5) 0.0494(5) 0.0489(17) Uani d . 1 . .
H H14 0.1258 1.0995 0.0113 0.059 Uiso calc R 1 . .
C C15 0.2351(11) 1.0923(6) 0.1259(5) 0.058(2) Uani d . 1 . .
H H15 0.1752 1.1510 0.1401 0.070 Uiso calc R 1 . .
C C16 0.3560(12) 1.0371(6) 0.1841(5) 0.0576(19) Uani d . 1 . .
H H16 0.3777 1.0610 0.2361 0.069 Uiso calc R 1 . .
C C17 0.4432(10) 0.9479(6) 0.1651(4) 0.0495(17) Uani d . 1 . .
H H17 0.5223 0.9110 0.2039 0.059 Uiso calc R 1 . .
C C18 0.4100(8) 0.9135(5) 0.0853(3) 0.0369(13) Uani d . 1 . .
N N1 0.6500(7) 0.6402(4) 0.0408(3) 0.0312(10) Uani d . 1 . .
N N2 0.4991(7) 0.8251(4) 0.0668(3) 0.0320(10) Uani d . 1 . .
Zn Zn1 0.67435(10) 0.73002(6) 0.14281(4) 0.03680(19) Uani d . 1 . .
Br Br1 0.95564(10) 0.80280(6) 0.17474(5) 0.0561(2) Uani d . 1 . .
Br Br2 0.55785(11) 0.65496(6) 0.24275(4) 0.0554(2) Uani d . 1 . .

loop_
_atom_site_aniso_label
_atom_site_aniso_U_11
_atom_site_aniso_U_22
_atom_site_aniso_U_33
_atom_site_aniso_U_12
_atom_site_aniso_U_13
_atom_site_aniso_U_23
C1 0.039(3) 0.029(3) 0.041(3) -0.006(2) 0.014(3) 0.000(2)
C2 0.043(4) 0.044(3) 0.044(3) 0.001(3) 0.010(3) 0.007(3)
C3 0.042(4) 0.039(3) 0.074(5) 0.005(3) 0.011(4) 0.013(3)
C4 0.045(4) 0.031(3) 0.086(6) 0.001(3) 0.019(4) -0.007(3)
C5 0.053(4) 0.039(3) 0.059(4) -0.008(3) 0.022(4) -0.016(3)
C6 0.039(3) 0.037(3) 0.042(3) -0.008(3) 0.015(3) -0.008(3)
C7 0.055(4) 0.039(3) 0.035(3) -0.011(3) 0.011(3) -0.016(3)
C8 0.051(4) 0.046(3) 0.027(3) -0.011(3) 0.003(3) -0.003(3)
C9 0.035(3) 0.032(3) 0.026(2) -0.010(2) 0.003(2) -0.003(2)
C10 0.035(3) 0.031(3) 0.025(2) -0.006(2) 0.001(2) 0.001(2)
C11 0.040(3) 0.040(3) 0.030(3) -0.007(3) -0.002(2) 0.005(2)
C12 0.037(3) 0.039(3) 0.042(3) 0.001(3) 0.000(3) 0.010(3)
C13 0.034(3) 0.037(3) 0.044(3) -0.002(2) 0.008(3) 0.003(3)
C14 0.050(4) 0.035(3) 0.066(5) 0.004(3) 0.022(4) 0.004(3)
C15 0.063(5) 0.052(4) 0.071(5) 0.009(4) 0.039(4) -0.001(4)
C16 0.074(5) 0.058(4) 0.046(4) 0.010(4) 0.025(4) -0.011(3)
C17 0.065(5) 0.052(4) 0.034(3) 0.003(3) 0.015(3) -0.002(3)
C18 0.046(4) 0.030(3) 0.035(3) -0.005(2) 0.011(3) 0.001(2)
N1 0.038(3) 0.028(2) 0.027(2) -0.0014(19) 0.0052(19) -0.0017(18)
N2 0.040(3) 0.030(2) 0.026(2) 0.002(2) 0.0074(19) 0.0012(18)
Zn1 0.0467(4) 0.0377(3) 0.0234(3) 0.0022(3) 0.0023(3) 0.0002(3)
Br1 0.0502(4) 0.0611(4) 0.0508(4) -0.0085(3) -0.0019(3) -0.0033(3)
Br2 0.0760(5) 0.0629(4) 0.0263(3) -0.0154(4) 0.0095(3) 0.0018(3)

loop_
_atom_type_symbol
_atom_type_description
_atom_type_scat_dispersion_real
_atom_type_scat_dispersion_imag
_atom_type_scat_source
C C 0.0033 0.0016 'International Tables Vol C Tables 4.2.6.8 and 6.1.1.4'
H H 0.0000 0.0000 'International Tables Vol C Tables 4.2.6.8 and 6.1.1.4'
N N 0.0061 0.0033 'International Tables Vol C Tables 4.2.6.8 and 6.1.1.4'
Zn Zn 0.2839 1.4301 'International Tables Vol C Tables 4.2.6.8 and 6.1.1.4'
Br Br -0.2901 2.4595 'International Tables Vol C Tables 4.2.6.8 and 6.1.1.4'

loop_
_geom_angle_atom_site_label_1
_geom_angle_atom_site_label_2
_geom_angle_atom_site_label_3
_geom_angle_site_symmetry_1
_geom_angle_site_symmetry_3
_geom_angle
_geom_angle_publ_flag
N1 C1 C6 . . 121.1(6) ?
N1 C1 C2 . . 118.8(6) ?
C6 C1 C2 . . 120.1(6) ?
C3 C2 C1 . . 119.1(7) ?
C3 C2 H2 . . 120.4 ?
C1 C2 H2 . . 120.4 ?
C2 C3 C4 . . 120.7(7) ?
C2 C3 H3 . . 119.6 ?
C4 C3 H3 . . 119.6 ?
C5 C4 C3 . . 121.2(6) ?
C5 C4 H4 . . 119.4 ?
C3 C4 H4 . . 119.4 ?
C4 C5 C6 . . 120.1(7) ?
C4 C5 H5 . . 120.0 ?
C6 C5 H5 . . 120.0 ?
C7 C6 C1 . . 117.9(5) ?
C7 C6 C5 . . 123.3(6) ?
C1 C6 C5 . . 118.8(6) ?
C8 C7 C6 . . 120.3(6) ?
C8 C7 H7 . . 119.8 ?
C6 C7 H7 . . 119.8 ?
C7 C8 C9 . . 118.4(6) ?
C7 C8 H8 . . 120.8 ?
C9 C8 H8 . . 120.8 ?
N1 C9 C8 . . 123.0(6) ?
N1 C9 C10 . . 115.6(5) ?
C8 C9 C10 . . 121.4(5) ?
N2 C10 C11 . . 122.1(5) ?
N2 C10 C9 . . 115.8(5) ?
C11 C10 C9 . . 122.0(5) ?
C12 C11 C10 . . 119.2(6) ?
C12 C11 H11 . . 120.4 ?
C10 C11 H11 . . 120.4 ?
C11 C12 C13 . . 120.2(6) ?
C11 C12 H12 . . 119.9 ?
C13 C12 H12 . . 119.9 ?
C18 C13 C12 . . 118.0(6) ?
C18 C13 C14 . . 119.2(6) ?
C12 C13 C14 . . 122.9(6) ?
C15 C14 C13 . . 120.1(7) ?
C15 C14 H14 . . 119.9 ?
C13 C14 H14 . . 119.9 ?
C14 C15 C16 . . 120.8(7) ?
C14 C15 H15 . . 119.6 ?
C16 C15 H15 . . 119.6 ?
C17 C16 C15 . . 120.9(7) ?
C17 C16 H16 . . 119.6 ?
C15 C16 H16 . . 119.6 ?
C16 C17 C18 . . 118.8(7) ?
C16 C17 H17 . . 120.6 ?
C18 C17 H17 . . 120.6 ?
N2 C18 C13 . . 121.4(5) ?
N2 C18 C17 . . 118.3(6) ?
C13 C18 C17 . . 120.2(6) ?
C9 N1 C1 . . 119.3(5) ?
C9 N1 Zn1 . . 113.0(4) ?
C1 N1 Zn1 . . 127.0(4) ?
C10 N2 C18 . . 119.0(5) ?
C10 N2 Zn1 . . 113.4(4) ?
C18 N2 Zn1 . . 127.6(4) ?
N2 Zn1 N1 . . 80.56(18) y
N2 Zn1 Br2 . . 112.49(14) y
N1 Zn1 Br2 . . 116.75(13) y
N2 Zn1 Br1 . . 113.58(14) y
N1 Zn1 Br1 . . 107.98(15) y
Br2 Zn1 Br1 . . 119.24(4) y

loop_
_geom_bond_atom_site_label_1
_geom_bond_atom_site_label_2
_geom_bond_site_symmetry_2
_geom_bond_distance
_geom_bond_publ_flag
C1 N1 . 1.371(7) ?
C1 C6 . 1.412(8) ?
C1 C2 . 1.416(9) ?
C2 C3 . 1.368(10) ?
C2 H2 . 0.9300 ?
C3 C4 . 1.404(11) ?
C3 H3 . 0.9300 ?
C4 C5 . 1.355(11) ?
C4 H4 . 0.9300 ?
C5 C6 . 1.415(9) ?
C5 H5 . 0.9300 ?
C6 C7 . 1.405(9) ?
C7 C8 . 1.371(10) ?
C7 H7 . 0.9300 ?
C8 C9 . 1.403(8) ?
C8 H8 . 0.9300 ?
C9 N1 . 1.325(7) ?
C9 C10 . 1.504(8) ?
C10 N2 . 1.334(7) ?
C10 C11 . 1.404(8) ?
C11 C12 . 1.359(9) ?
C11 H11 . 0.9300 ?
C12 C13 . 1.407(9) ?
C12 H12 . 0.9300 ?
C13 C18 . 1.399(9) ?
C13 C14 . 1.420(9) ?
C14 C15 . 1.353(11) ?
C14 H14 . 0.9300 ?
C15 C16 . 1.403(12) ?
C15 H15 . 0.9300 ?
C16 C17 . 1.379(10) ?
C16 H16 . 0.9300 ?
C17 C18 . 1.417(9) ?
C17 H17 . 0.9300 ?
C18 N2 . 1.376(8) ?
N1 Zn1 . 2.063(4) y
N2 Zn1 . 2.056(5) y
Zn1 Br2 . 2.3348(11) y
Zn1 Br1 . 2.3498(12) y

loop_
_geom_hbond_atom_site_label_D
_geom_hbond_atom_site_label_H
_geom_hbond_atom_site_label_A
_geom_hbond_site_symmetry_A
_geom_hbond_distance_DH
_geom_hbond_distance_HA
_geom_hbond_distance_DA
_geom_hbond_angle_DHA
_geom_hbond_publ_flag
C11 H11 Br2 4_464 0.930 2.870 3.574(7) 133.00 yes

loop_
_geom_torsion_atom_site_label_1
_geom_torsion_atom_site_label_2
_geom_torsion_atom_site_label_3
_geom_torsion_atom_site_label_4
_geom_torsion_site_symmetry_1
_geom_torsion_site_symmetry_2
_geom_torsion_site_symmetry_3
_geom_torsion_site_symmetry_4
_geom_torsion
_geom_torsion_publ_flag
N1 C1 C2 C3 . . . . -179.4(6) ?
C6 C1 C2 C3 . . . . -0.3(9) ?
C1 C2 C3 C4 . . . . -0.1(10) ?
C2 C3 C4 C5 . . . . -0.2(11) ?
C3 C4 C5 C6 . . . . 0.8(11) ?
N1 C1 C6 C7 . . . . -1.2(9) ?
C2 C1 C6 C7 . . . . 179.8(6) ?
N1 C1 C6 C5 . . . . 180.0(6) ?
C2 C1 C6 C5 . . . . 0.9(9) ?
C4 C5 C6 C7 . . . . -179.9(7) ?
C4 C5 C6 C1 . . . . -1.2(10) ?
C1 C6 C7 C8 . . . . -0.4(9) ?
C5 C6 C7 C8 . . . . 178.4(6) ?
C6 C7 C8 C9 . . . . 0.6(9) ?
C7 C8 C9 N1 . . . . 0.7(9) ?
C7 C8 C9 C10 . . . . -176.7(6) ?
N1 C9 C10 N2 . . . . 8.6(7) ?
C8 C9 C10 N2 . . . . -173.8(5) ?
N1 C9 C10 C11 . . . . -170.0(5) ?
C8 C9 C10 C11 . . . . 7.6(9) ?
N2 C10 C11 C12 . . . . -0.6(9) ?
C9 C10 C11 C12 . . . . 177.9(5) ?
C10 C11 C12 C13 . . . . -0.6(9) ?
C11 C12 C13 C18 . . . . 1.1(9) ?
C11 C12 C13 C14 . . . . -179.6(6) ?
C18 C13 C14 C15 . . . . 0.2(10) ?
C12 C13 C14 C15 . . . . -179.1(7) ?
C13 C14 C15 C16 . . . . 1.3(12) ?
C14 C15 C16 C17 . . . . -1.8(13) ?
C15 C16 C17 C18 . . . . 0.7(12) ?
C12 C13 C18 N2 . . . . -0.4(9) ?
C14 C13 C18 N2 . . . . -179.7(5) ?
C12 C13 C18 C17 . . . . 178.1(6) ?
C14 C13 C18 C17 . . . . -1.2(9) ?
C16 C17 C18 N2 . . . . 179.3(6) ?
C16 C17 C18 C13 . . . . 0.8(10) ?
C8 C9 N1 C1 . . . . -2.2(9) ?
C10 C9 N1 C1 . . . . 175.3(5) ?
C8 C9 N1 Zn1 . . . . 168.5(5) ?
C10 C9 N1 Zn1 . . . . -13.9(6) ?
C6 C1 N1 C9 . . . . 2.4(8) ?
C2 C1 N1 C9 . . . . -178.5(6) ?
C6 C1 N1 Zn1 . . . . -166.9(4) ?
C2 C1 N1 Zn1 . . . . 12.2(8) ?
C11 C10 N2 C18 . . . . 1.3(8) ?
C9 C10 N2 C18 . . . . -177.3(5) ?
C11 C10 N2 Zn1 . . . . 180.0(4) ?
C9 C10 N2 Zn1 . . . . 1.4(6) ?
C13 C18 N2 C10 . . . . -0.8(8) ?
C17 C18 N2 C10 . . . . -179.3(6) ?
C13 C18 N2 Zn1 . . . . -179.3(4) ?
C17 C18 N2 Zn1 . . . . 2.3(8) ?
C10 N2 Zn1 N1 . . . . -6.6(4) ?
C18 N2 Zn1 N1 . . . . 171.8(5) ?
C10 N2 Zn1 Br2 . . . . -121.8(4) ?
C18 N2 Zn1 Br2 . . . . 56.7(5) ?
C10 N2 Zn1 Br1 . . . . 99.0(4) ?
C18 N2 Zn1 Br1 . . . . -82.6(5) ?
C9 N1 Zn1 N2 . . . . 11.4(4) ?
C1 N1 Zn1 N2 . . . . -178.7(5) ?
C9 N1 Zn1 Br2 . . . . 121.9(4) ?
C1 N1 Zn1 Br2 . . . . -68.2(5) ?
C9 N1 Zn1 Br1 . . . . -100.4(4) ?
C1 N1 Zn1 Br1 . . . . 69.4(5) ?
